data_4514756
loop_
_publ_author_name
'Bai, Xing-Feng'
'Mu, Qiu-Chao'
'Xu, Zheng'
'Yang, Ke-Fang'
'Li, Li'
'Zheng, Zhan-Jiang'
'Xia, Chun-Gu'
'Xu, Li-Wen'

_publ_section_title
;
 Catalytic Asymmetric Carbonylation of Prochiral Sulfonamides via C--H
 Desymmetrization
;
_journal_issue 2
_journal_name_full 'ACS Catalysis'
_journal_page_first 1431
_journal_paper_doi 10.1021/acscatal.8b04725
_journal_volume 9
_journal_year 2019
_chemical_absolute_configuration ad
_chemical_formula_sum 'C25 H24 N O3 S'
_chemical_formula_weight 418.51
_space_group_IT_number 19
_space_group_name_Hall 'P 2ac 2ab'
_space_group_name_H-M_alt 'P 21 21 21'
_symmetry_cell_setting orthorhombic
_symmetry_space_group_name_Hall 'P 2ac 2ab'
_symmetry_space_group_name_H-M 'P 21 21 21'
_atom_sites_solution_hydrogens geom
_atom_sites_solution_primary direct
_atom_sites_solution_secondary difmap
_audit_creation_method SHELXL-97
_cell_angle_alpha 90.00
_cell_angle_beta 90.00
_cell_angle_gamma 90.00
_cell_formula_units_Z 4
_cell_length_a 9.162(6)
_cell_length_b 10.694(7)
_cell_length_c 22.484(14)
_cell_measurement_reflns_used 1482
_cell_measurement_temperature 296(2)
_cell_measurement_theta_max 18.57
_cell_measurement_theta_min 2.40
_cell_volume 2203(2)
_computing_structure_refinement 'SHELXL-97 (Sheldrick, 1997)'
_computing_structure_solution 'SHELXS-97 (Sheldrick, 1990)'
_diffrn_ambient_temperature 296(2)
_diffrn_measured_fraction_theta_full 0.994
_diffrn_measured_fraction_theta_max 0.994
_diffrn_measurement_device_type 'Bruker APEX-II CCD'
_diffrn_measurement_method '\f and \w scans'
_diffrn_radiation_monochromator graphite
_diffrn_radiation_source 'fine-focus sealed tube'
_diffrn_radiation_type MoK\a
_diffrn_radiation_wavelength 0.71073
_diffrn_reflns_av_R_equivalents 0.2307
_diffrn_reflns_av_sigmaI/netI 0.1960
_diffrn_reflns_limit_h_max 11
_diffrn_reflns_limit_h_min -11
_diffrn_reflns_limit_k_max 13
_diffrn_reflns_limit_k_min -13
_diffrn_reflns_limit_l_max 27
_diffrn_reflns_limit_l_min -29
_diffrn_reflns_number 14984
_diffrn_reflns_theta_full 27.52
_diffrn_reflns_theta_max 27.52
_diffrn_reflns_theta_min 2.11
_exptl_absorpt_coefficient_mu 0.173
_exptl_absorpt_correction_T_max 0.976
_exptl_absorpt_correction_T_min 0.967
_exptl_absorpt_correction_type multi-scan
_exptl_crystal_colour colourless
_exptl_crystal_density_diffrn 1.262
_exptl_crystal_density_method 'not measured'
_exptl_crystal_description acicular
_exptl_crystal_F_000 884
_exptl_crystal_size_max 0.23
_exptl_crystal_size_mid 0.16
_exptl_crystal_size_min 0.14
_refine_diff_density_max 0.603
_refine_diff_density_min -0.351
_refine_diff_density_rms 0.065
_refine_ls_abs_structure_details 'Flack H D (1983), Acta Cryst. A39, 876-881'
_refine_ls_abs_structure_Flack -0.3(3)
_refine_ls_extinction_method none
_refine_ls_goodness_of_fit_ref 1.129
_refine_ls_hydrogen_treatment mixed
_refine_ls_matrix_type full
_refine_ls_number_parameters 241
_refine_ls_number_reflns 5034
_refine_ls_number_restraints 65
_refine_ls_restrained_S_all 1.139
_refine_ls_R_factor_all 0.2507
_refine_ls_R_factor_gt 0.1092
_refine_ls_shift/su_max 0.174
_refine_ls_shift/su_mean 0.016
_refine_ls_structure_factor_coef Fsqd
_refine_ls_weighting_details 'calc w=1/[\s^2^(Fo^2^)+(0.0937P)^2^+0.0000P] where P=(Fo^2^+2Fc^2^)/3'
_refine_ls_weighting_scheme calc
_refine_ls_wR_factor_gt 0.2459
_refine_ls_wR_factor_ref 0.3088
_reflns_number_gt 1911
_reflns_number_total 5034
_reflns_threshold_expression >2sigma(I)
_cod_data_source_file cs8b04725_si_004.cif
_cod_data_source_block 123
_cod_original_sg_symbol_H-M p212121
_cod_database_code 4514756

loop_
_symmetry_equiv_pos_as_xyz
'x, y, z'
'-x+1/2, -y, z+1/2'
'-x, y+1/2, -z+1/2'
'x+1/2, -y+1/2, -z'

loop_
_atom_site_label
_atom_site_type_symbol
_atom_site_fract_x
_atom_site_fract_y
_atom_site_fract_z
_atom_site_U_iso_or_equiv
_atom_site_adp_type
_atom_site_occupancy
_atom_site_symmetry_multiplicity
_atom_site_calc_flag
_atom_site_refinement_flags
S1 S 0.2910(2) 1.0225(2) 0.16686(10) 0.0717(7) Uani 1 1 d .
N1 N 0.3010(7) 1.0299(6) 0.0922(2) 0.0573(15) Uani 1 1 d .
O1 O 0.2273(7) 1.1347(6) 0.1882(3) 0.099(2) Uani 1 1 d .
C1 C 0.2718(7) 1.0614(7) -0.0337(4) 0.058(2) Uani 1 1 d .
O2 O 0.2203(7) 0.9056(6) 0.1794(2) 0.0870(17) Uani 1 1 d .
C2 C 0.3686(9) 1.1313(9) 0.0659(4) 0.063(2) Uani 1 1 d .
C3 C 0.3682(8) 1.1336(8) -0.0001(4) 0.063(2) Uani 1 1 d .
C4 C 0.6842(10) 1.1099(12) 0.2333(4) 0.089(3) Uani 1 1 d .
H4A H 0.7357 1.1808 0.2448 0.107 Uiso 1 1 calc R
C5 C 0.4694(9) 1.0164(10) 0.1944(3) 0.069(2) Uani 1 1 d .
C6 C 0.5321(11) 0.8987(11) 0.2040(4) 0.085(3) Uani 1 1 d .
H6A H 0.4813 0.8268 0.1933 0.102 Uiso 1 1 calc R
C7 C 0.1770(6) 0.9686(8) -0.0003(3) 0.058(2) Uani 1 1 d .
H7A H 0.1544 0.8984 -0.0260 0.069 Uiso 1 1 calc R
H7B H 0.0859 1.0084 0.0108 0.069 Uiso 1 1 calc R
O3 O 0.4260(8) 1.2122(6) 0.0958(3) 0.099(2) Uani 1 1 d .
C8 C 0.2551(7) 0.9216(7) 0.0555(3) 0.0527(19) Uani 1 1 d .
H8A H 0.1848 0.8728 0.0788 0.063 Uiso 1 1 calc R
C9 C 0.2652(10) 1.0764(10) -0.0946(4) 0.083(3) Uani 1 1 d .
C10 C 0.4629(9) 1.2190(9) -0.0286(5) 0.081(3) Uani 1 1 d .
H10A H 0.5285 1.2674 -0.0070 0.098 Uiso 1 1 calc R
C11 C 0.7476(9) 0.9946(17) 0.2417(4) 0.113(5) Uani 1 1 d .
C12 C 0.5469(10) 1.1252(10) 0.2083(4) 0.080(3) Uani 1 1 d .
H12A H 0.5082 1.2042 0.2010 0.095 Uiso 1 1 calc R
C13 C 0.6680(12) 0.8891(13) 0.2290(5) 0.097(4) Uani 1 1 d .
H13A H 0.7066 0.8106 0.2374 0.117 Uiso 1 1 calc R
C14 C 0.4541(12) 1.2278(11) -0.0909(7) 0.099(4) Uani 1 1 d .
H14A H 0.5149 1.2826 -0.1112 0.119 Uiso 1 1 calc R
C15 C 0.3586(13) 1.1578(11) -0.1208(5) 0.093(3) Uani 1 1 d .
H15A H 0.3561 1.1652 -0.1620 0.112 Uiso 1 1 calc R
C16 C 0.1529(13) 1.0007(13) -0.1317(4) 0.132(5) Uani 1 1 d .
H16A H 0.1627 1.0220 -0.1730 0.199 Uiso 1 1 calc R
H16B H 0.0559 1.0204 -0.1185 0.199 Uiso 1 1 calc R
H16C H 0.1705 0.9129 -0.1265 0.199 Uiso 1 1 calc R
C17 C 0.9034(9) 0.9893(15) 0.2683(5) 0.147(6) Uani 1 1 d .
H17A H 0.9380 1.0727 0.2753 0.221 Uiso 1 1 calc R
H17B H 0.9675 0.9477 0.2409 0.221 Uiso 1 1 calc R
H17C H 0.9013 0.9441 0.3052 0.221 Uiso 1 1 calc R
C19 C 0.2865(11) 0.6146(11) 0.0333(6) 0.1171(19) Uani 1 1 d DU
C18 C 0.3511(10) 0.7217(12) 0.0084(5) 0.1171(19) Uani 1 1 d DU
C20 C 0.3779(9) 0.7225(11) -0.0547(5) 0.1171(19) Uani 1 1 d DU
H20A H 0.4204 0.7930 -0.0716 0.141 Uiso 1 1 calc R
C22 C 0.2826(10) 0.5234(11) -0.0649(5) 0.1171(19) Uani 1 1 d DU
H22A H 0.2565 0.4576 -0.0898 0.141 Uiso 1 1 calc R
C23 C 0.2556(9) 0.5092(11) -0.0058(5) 0.1171(19) Uani 1 1 d DU
H23A H 0.2187 0.4345 0.0091 0.141 Uiso 1 1 calc R
C21 C 0.3439(10) 0.6246(11) -0.0907(6) 0.1171(19) Uani 1 1 d DU
H21A H 0.3621 0.6273 -0.1313 0.141 Uiso 1 1 calc R
C24 C 0.2698(19) 0.603(2) 0.0938(8) 0.208(9) Uani 1 1 d .
H24A H 0.2961 0.6807 0.1126 0.312 Uiso 1 1 calc R
H24B H 0.3317 0.5376 0.1082 0.312 Uiso 1 1 calc R
H24C H 0.1699 0.5839 0.1028 0.312 Uiso 1 1 calc R
C25 C 0.3896(7) 0.8358(7) 0.0425(3) 0.056(2) Uani 1 1 d .
H25A H 0.4615 0.8832 0.0202 0.068 Uiso 1 1 calc R
H25B H 0.4338 0.8112 0.0799 0.068 Uiso 1 1 calc R

loop_
_atom_site_aniso_label
_atom_site_aniso_U_11
_atom_site_aniso_U_22
_atom_site_aniso_U_33
_atom_site_aniso_U_23
_atom_site_aniso_U_13
_atom_site_aniso_U_12
S1 0.0623(11) 0.0860(17) 0.0668(12) -0.0137(14) -0.0014(11) 0.0117(13)
N1 0.067(3) 0.048(4) 0.057(3) -0.002(3) 0.003(3) -0.002(4)
O1 0.080(4) 0.107(5) 0.110(5) -0.048(4) -0.011(4) 0.035(4)
C1 0.039(3) 0.060(5) 0.075(5) 0.004(4) 0.003(4) 0.010(4)
O2 0.082(4) 0.101(5) 0.078(4) 0.003(4) 0.017(3) -0.005(4)
C2 0.064(4) 0.062(6) 0.064(6) 0.006(5) -0.016(4) -0.001(5)
C3 0.046(4) 0.056(5) 0.086(6) 0.004(5) 0.003(4) -0.005(4)
C4 0.071(6) 0.122(10) 0.074(6) -0.019(6) 0.002(5) -0.024(6)
C5 0.078(5) 0.079(7) 0.050(4) -0.003(5) 0.002(4) 0.016(6)
C6 0.084(7) 0.101(9) 0.070(6) 0.009(6) 0.004(5) 0.011(6)
C7 0.034(3) 0.061(5) 0.078(5) 0.006(5) -0.003(3) 0.012(3)
O3 0.125(5) 0.068(5) 0.105(5) 0.000(4) -0.043(4) -0.021(4)
C8 0.050(4) 0.048(4) 0.060(4) -0.003(4) -0.001(3) -0.002(3)
C9 0.074(6) 0.104(8) 0.073(6) 0.002(5) 0.004(5) 0.023(5)
C10 0.057(5) 0.065(7) 0.123(9) 0.016(6) 0.011(5) -0.002(5)
C11 0.050(5) 0.208(15) 0.080(6) 0.040(9) 0.000(4) 0.046(8)
C12 0.083(6) 0.076(7) 0.080(6) -0.002(5) -0.014(5) 0.006(6)
C13 0.077(7) 0.128(10) 0.087(7) 0.036(7) 0.003(6) 0.014(7)
C14 0.083(7) 0.076(8) 0.139(10) 0.043(8) 0.057(7) 0.016(6)
C15 0.094(7) 0.108(9) 0.078(7) 0.023(7) 0.037(6) 0.009(7)
C16 0.135(9) 0.190(14) 0.073(6) -0.032(8) -0.024(6) -0.009(10)
C17 0.071(6) 0.239(18) 0.132(9) 0.022(11) -0.015(6) 0.006(10)
C19 0.066(2) 0.112(4) 0.173(5) -0.058(4) -0.031(3) 0.038(3)
C18 0.066(2) 0.112(4) 0.173(5) -0.058(4) -0.031(3) 0.038(3)
C20 0.066(2) 0.112(4) 0.173(5) -0.058(4) -0.031(3) 0.038(3)
C22 0.066(2) 0.112(4) 0.173(5) -0.058(4) -0.031(3) 0.038(3)
C23 0.066(2) 0.112(4) 0.173(5) -0.058(4) -0.031(3) 0.038(3)
C21 0.066(2) 0.112(4) 0.173(5) -0.058(4) -0.031(3) 0.038(3)
C24 0.157(13) 0.25(2) 0.219(17) 0.123(15) 0.057(12) 0.086(14)
C25 0.042(4) 0.061(5) 0.066(5) 0.000(4) -0.004(4) 0.002(4)

loop_
_atom_type_symbol
_atom_type_description
_atom_type_scat_dispersion_real
_atom_type_scat_dispersion_imag
_atom_type_scat_source
C C 0.0033 0.0016 'International Tables Vol C Tables 4.2.6.8 and 6.1.1.4'
H H 0.0000 0.0000 'International Tables Vol C Tables 4.2.6.8 and 6.1.1.4'
N N 0.0061 0.0033 'International Tables Vol C Tables 4.2.6.8 and 6.1.1.4'
O O 0.0106 0.0060 'International Tables Vol C Tables 4.2.6.8 and 6.1.1.4'
S S 0.1246 0.1234 'International Tables Vol C Tables 4.2.6.8 and 6.1.1.4'

loop_
_geom_angle_atom_site_label_1
_geom_angle_atom_site_label_2
_geom_angle_atom_site_label_3
_geom_angle
O1 S1 O2 119.0(4)
O1 S1 N1 108.7(4)
O2 S1 N1 105.2(4)
O1 S1 C5 107.2(4)
O2 S1 C5 108.6(5)
N1 S1 C5 107.7(3)
C2 N1 C8 120.1(6)
C2 N1 S1 119.3(5)
C8 N1 S1 120.2(5)
C9 C1 C3 120.0(8)
C9 C1 C7 122.8(8)
C3 C1 C7 117.1(7)
O3 C2 N1 120.9(7)
O3 C2 C3 122.9(8)
N1 C2 C3 116.2(8)
C1 C3 C10 120.0(8)
C1 C3 C2 122.3(7)
C10 C3 C2 117.6(8)
C11 C4 C12 123.0(10)
C11 C4 H4A 118.5
C12 C4 H4A 118.5
C12 C5 C6 120.4(8)
C12 C5 S1 121.5(7)
C6 C5 S1 118.1(8)
C13 C6 C5 120.2(11)
C13 C6 H6A 119.9
C5 C6 H6A 119.9
C1 C7 C8 110.7(5)
C1 C7 H7A 109.5
C8 C7 H7A 109.5
C1 C7 H7B 109.5
C8 C7 H7B 109.5
H7A C7 H7B 108.1
N1 C8 C7 109.4(6)
N1 C8 C25 109.8(5)
C7 C8 C25 114.0(6)
N1 C8 H8A 107.8
C7 C8 H8A 107.8
C25 C8 H8A 107.8
C15 C9 C1 118.5(9)
C15 C9 C16 121.4(9)
C1 C9 C16 120.1(9)
C14 C10 C3 117.4(9)
C14 C10 H10A 121.3
C3 C10 H10A 121.3
C4 C11 C13 118.9(8)
C4 C11 C17 118.4(15)
C13 C11 C17 122.6(14)
C5 C12 C4 116.9(9)
C5 C12 H12A 121.5
C4 C12 H12A 121.6
C6 C13 C11 120.4(11)
C6 C13 H13A 119.8
C11 C13 H13A 119.8
C10 C14 C15 120.2(9)
C10 C14 H14A 119.9
C15 C14 H14A 119.9
C9 C15 C14 123.8(10)
C9 C15 H15A 118.1
C14 C15 H15A 118.1
C9 C16 H16A 109.5
C9 C16 H16B 109.5
H16A C16 H16B 109.5
C9 C16 H16C 109.5
H16A C16 H16C 109.5
H16B C16 H16C 109.5
C11 C17 H17A 109.5
C11 C17 H17B 109.5
H17A C17 H17B 109.5
C11 C17 H17C 109.5
H17A C17 H17C 109.5
H17B C17 H17C 109.5
C24 C19 C18 120.9(14)
C24 C19 C23 120.6(16)
C18 C19 C23 118.1(12)
C19 C18 C20 118.0(12)
C19 C18 C25 124.3(10)
C20 C18 C25 117.7(10)
C21 C20 C18 122.9(12)
C21 C20 H20A 118.5
C18 C20 H20A 118.6
C21 C22 C23 125.8(13)
C21 C22 H22A 117.2
C23 C22 H22A 117.1
C22 C23 C19 117.9(12)
C22 C23 H23A 121.1
C19 C23 H23A 121.0
C20 C21 C22 117.2(13)
C20 C21 H21A 121.4
C22 C21 H21A 121.3
C19 C24 H24A 109.5
C19 C24 H24B 109.5
H24A C24 H24B 109.5
C19 C24 H24C 109.5
H24A C24 H24C 109.5
H24B C24 H24C 109.5
C18 C25 C8 113.1(6)
C18 C25 H25A 109.0
C8 C25 H25A 109.0
C18 C25 H25B 108.9
C8 C25 H25B 109.0
H25A C25 H25B 107.8

loop_
_geom_bond_atom_site_label_1
_geom_bond_atom_site_label_2
_geom_bond_distance
S1 O1 1.418(6)
S1 O2 1.436(7)
S1 N1 1.682(6)
S1 C5 1.749(9)
N1 C2 1.383(10)
N1 C8 1.482(9)
C1 C9 1.380(11)
C1 C3 1.396(10)
C1 C7 1.517(10)
C2 O3 1.216(9)
C2 C3 1.483(11)
C3 C10 1.413(11)
C4 C11 1.376(16)
C4 C12 1.388(13)
C4 H4A 0.9300
C5 C12 1.398(12)
C5 C6 1.401(13)
C6 C13 1.370(14)
C6 H6A 0.9300
C7 C8 1.530(10)
C7 H7A 0.9700
C7 H7B 0.9700
C8 C25 1.564(10)
C8 H8A 0.9800
C9 C15 1.355(13)
C9 C16 1.552(14)
C10 C14 1.405(13)
C10 H10A 0.9300
C11 C13 1.374(17)
C11 C17 1.549(12)
C12 H12A 0.9300
C13 H13A 0.9300
C14 C15 1.333(15)
C14 H14A 0.9300
C15 H15A 0.9300
C16 H16A 0.9600
C16 H16B 0.9600
C16 H16C 0.9600
C17 H17A 0.9600
C17 H17B 0.9600
C17 H17C 0.9600
C19 C24 1.374(16)
C19 C18 1.407(12)
C19 C23 1.458(11)
C18 C20 1.439(11)
C18 C25 1.483(13)
C20 C21 1.359(10)
C20 H20A 0.9300
C22 C21 1.350(11)
C22 C23 1.360(11)
C22 H22A 0.9300
C23 H23A 0.9300
C21 H21A 0.9300
C24 H24A 0.9600
C24 H24B 0.9600
C24 H24C 0.9600
C25 H25A 0.9700
C25 H25B 0.9700
